data_2225511
loop_
_publ_author_name
'Khan, F. Nawaz'
'Roopan, S. Mohana'
'Hathwar, Venkatesha R.'
'Akkurt, Mehmet'

_publ_section_title
;
 Ethyl
 6-chloro-2-[(2-chloro-7,8-dimethylquinolin-3-yl)methoxy]-4-phenylquinoline-3-carboxylate
;
_journal_coeditor_code HB5374
_journal_issue 4
_journal_name_full 'Acta Crystallographica Section E'
_journal_page_first o972
_journal_page_last o973
_journal_paper_doi 10.1107/S1600536810011335
_journal_volume 66
_journal_year 2010
_chemical_formula_iupac 'C30 H24 Cl2 N2 O3'
_chemical_formula_moiety 'C30 H24 Cl2 N2 O3'
_chemical_formula_sum 'C30 H24 Cl2 N2 O3'
_chemical_formula_weight 531.41
_chemical_name_systematic
;
Ethyl 6-chloro-2-[(2-chloro-7,8-dimethylquinolin-3-yl)methoxy]-4-
phenylquinoline-3-carboxylate
;
_space_group_IT_number 14
_symmetry_cell_setting monoclinic
_symmetry_space_group_name_Hall '-P 2yn'
_symmetry_space_group_name_H-M 'P 1 21/n 1'
_atom_sites_solution_hydrogens geom
_atom_sites_solution_primary direct
_atom_sites_solution_secondary difmap
_cell_angle_alpha 90
_cell_angle_beta 98.721(6)
_cell_angle_gamma 90
_cell_formula_units_Z 4
_cell_length_a 8.3187(5)
_cell_length_b 28.0038(17)
_cell_length_c 11.2093(7)
_cell_measurement_reflns_used 985
_cell_measurement_temperature 295(2)
_cell_measurement_theta_max 25.50
_cell_measurement_theta_min 2.58
_cell_volume 2581.1(3)
_computing_cell_refinement 'CrysAlis Pro CCD (Oxford Diffraction, 2009)'
_computing_data_collection 'CrysAlis Pro CCD (Oxford Diffraction, 2009)'
_computing_data_reduction 'CrysAlis Pro RED (Oxford Diffraction, 2009)'
_computing_molecular_graphics 'ORTEP-3 for Windows (Farrugia, 1997)'
_computing_publication_material 'WinGX (Farrugia, 1999) and PLATON (Spek, 2009)'
_computing_structure_refinement 'SHELXL97 (Sheldrick, 2008)'
_computing_structure_solution 'SHELXS97 (Sheldrick, 2008)'
_diffrn_ambient_temperature 295(2)
_diffrn_measured_fraction_theta_full 0.999
_diffrn_measured_fraction_theta_max 0.999
_diffrn_measurement_device_type 'Oxford Xcalibur Eos (Nova) CCD detector'
_diffrn_measurement_method '\w scans'
_diffrn_radiation_monochromator graphite
_diffrn_radiation_source 'Enhance (Mo) X-ray Source'
_diffrn_radiation_type MoK\a
_diffrn_radiation_wavelength 0.71073
_diffrn_reflns_av_R_equivalents 0.1228
_diffrn_reflns_av_sigmaI/netI 0.1652
_diffrn_reflns_limit_h_max 10
_diffrn_reflns_limit_h_min -10
_diffrn_reflns_limit_k_max 33
_diffrn_reflns_limit_k_min -33
_diffrn_reflns_limit_l_max 13
_diffrn_reflns_limit_l_min -13
_diffrn_reflns_number 25780
_diffrn_reflns_reduction_process
;
;
_diffrn_reflns_theta_full 25.50
_diffrn_reflns_theta_max 25.50
_diffrn_reflns_theta_min 2.58
_exptl_absorpt_coefficient_mu 0.287
_exptl_absorpt_correction_T_max 0.944
_exptl_absorpt_correction_T_min 0.921
_exptl_absorpt_correction_type multi-scan
_exptl_absorpt_process_details '(CrysAlis Pro RED; Oxford Diffraction, 2009)'
_exptl_crystal_colour Colourless
_exptl_crystal_density_diffrn 1.367
_exptl_crystal_density_method 'Not Measured'
_exptl_crystal_description Block
_exptl_crystal_F_000 1104
_exptl_crystal_size_max 0.29
_exptl_crystal_size_mid 0.24
_exptl_crystal_size_min 0.20
_refine_diff_density_max 0.180
_refine_diff_density_min -0.211
_refine_ls_extinction_method none
_refine_ls_goodness_of_fit_ref 0.807
_refine_ls_hydrogen_treatment constr
_refine_ls_matrix_type full
_refine_ls_number_parameters 337
_refine_ls_number_reflns 4808
_refine_ls_number_restraints 0
_refine_ls_restrained_S_all 0.807
_refine_ls_R_factor_all 0.1673
_refine_ls_R_factor_gt 0.0477
_refine_ls_shift/su_max 0.000
_refine_ls_shift/su_mean 0.000
_refine_ls_structure_factor_coef Fsqd
_refine_ls_weighting_details 'calc w=1/[\s^2^(Fo^2^)+(0.0132P)^2^] where P=(Fo^2^+2Fc^2^)/3'
_refine_ls_weighting_scheme calc
_refine_ls_wR_factor_gt 0.0624
_refine_ls_wR_factor_ref 0.0722
_reflns_number_gt 1857
_reflns_number_total 4808
_reflns_threshold_expression I>2\s(I)
_cod_data_source_file hb5374.cif
_cod_data_source_block I
_cod_original_sg_symbol_H-M 'P 21/n'
_cod_database_code 2225511
_cod_database_fobs_code 2225511

loop_
_symmetry_equiv_pos_site_id
_symmetry_equiv_pos_as_xyz
1 x,y,z
2 1/2-x,1/2+y,1/2-z
3 -x,-y,-z
4 1/2+x,1/2-y,1/2+z

loop_
_atom_site_aniso_label
_atom_site_aniso_U_11
_atom_site_aniso_U_22
_atom_site_aniso_U_33
_atom_site_aniso_U_12
_atom_site_aniso_U_13
_atom_site_aniso_U_23
Cl1 0.0992(7) 0.0524(5) 0.0464(6) 0.0156(5) 0.0069(5) 0.0096(5)
Cl2 0.0844(6) 0.0995(8) 0.0504(6) 0.0134(6) 0.0214(5) -0.0159(6)
O1 0.0695(15) 0.0410(13) 0.0387(14) 0.0177(12) 0.0145(11) 0.0021(12)
O2 0.111(2) 0.0710(17) 0.0426(17) -0.0241(16) 0.0002(14) -0.0091(14)
O3 0.0746(16) 0.0637(16) 0.0393(15) -0.0123(14) 0.0185(12) 0.0066(13)
N1 0.0479(17) 0.0351(16) 0.0463(18) 0.0037(13) 0.0073(14) -0.0069(15)
N2 0.0441(16) 0.0414(17) 0.0374(17) 0.0010(13) 0.0080(14) 0.0012(15)
C1 0.052(2) 0.0300(19) 0.040(2) 0.0020(17) 0.0001(17) 0.0026(17)
C2 0.040(2) 0.035(2) 0.037(2) -0.0036(16) 0.0005(16) -0.0030(17)
C3 0.042(2) 0.0336(19) 0.049(2) 0.0054(16) 0.0058(17) -0.0024(18)
C4 0.058(2) 0.050(2) 0.044(2) 0.0052(18) 0.0101(18) 0.002(2)
C5 0.062(2) 0.062(3) 0.040(2) -0.003(2) 0.0089(18) 0.006(2)
C6 0.041(2) 0.058(2) 0.046(2) -0.0081(19) 0.0101(18) -0.013(2)
C7 0.0334(19) 0.045(2) 0.050(2) -0.0063(17) 0.0027(17) -0.012(2)
C8 0.039(2) 0.041(2) 0.038(2) -0.0057(17) 0.0039(16) -0.0024(18)
C9 0.042(2) 0.034(2) 0.037(2) -0.0003(17) 0.0049(16) -0.0016(18)
C10 0.058(2) 0.060(2) 0.068(3) 0.004(2) 0.0154(18) -0.013(2)
C11 0.075(2) 0.085(3) 0.055(2) -0.010(2) 0.0216(19) -0.015(2)
C12 0.057(2) 0.035(2) 0.043(2) 0.0024(17) 0.0045(17) 0.0048(17)
C13 0.038(2) 0.044(2) 0.041(2) 0.0028(18) 0.0056(17) -0.008(2)
C14 0.043(2) 0.037(2) 0.031(2) -0.0002(17) 0.0039(16) 0.0036(17)
C15 0.0320(19) 0.036(2) 0.039(2) -0.0060(16) 0.0044(16) 0.0016(17)
C16 0.0286(18) 0.039(2) 0.040(2) -0.0006(16) 0.0073(16) -0.0008(17)
C17 0.039(2) 0.048(2) 0.044(2) 0.0028(17) 0.0067(17) 0.0008(19)
C18 0.043(2) 0.061(2) 0.044(2) 0.0015(19) 0.0092(17) -0.004(2)
C19 0.051(2) 0.076(3) 0.038(2) -0.002(2) 0.0085(17) -0.001(2)
C20 0.052(2) 0.050(2) 0.043(2) 0.0035(18) 0.0079(18) 0.0073(19)
C21 0.038(2) 0.045(2) 0.037(2) -0.0021(17) 0.0030(16) -0.0001(18)
C22 0.053(2) 0.037(2) 0.054(3) 0.0071(19) 0.009(2) 0.002(2)
C23 0.105(3) 0.080(3) 0.057(3) -0.009(3) 0.032(2) 0.016(2)
C24 0.221(5) 0.068(3) 0.073(3) -0.017(3) 0.054(3) 0.007(3)
C25 0.046(2) 0.034(2) 0.037(2) 0.0016(18) 0.0133(16) -0.0047(17)
C26 0.061(2) 0.042(2) 0.058(2) -0.0007(19) 0.0005(19) 0.0012(19)
C27 0.068(3) 0.063(3) 0.078(3) 0.009(2) 0.002(2) 0.019(2)
C28 0.080(3) 0.044(3) 0.101(3) 0.012(2) 0.038(2) 0.024(2)
C29 0.076(3) 0.038(2) 0.090(3) -0.013(2) 0.040(2) -0.007(2)
C30 0.055(2) 0.048(2) 0.063(3) -0.002(2) 0.0141(18) -0.010(2)

loop_
_atom_site_type_symbol
_atom_site_label
_atom_site_fract_x
_atom_site_fract_y
_atom_site_fract_z
_atom_site_U_iso_or_equiv
_atom_site_thermal_displace_type
_atom_site_calc_flag
_atom_site_refinement_flags
_atom_site_occupancy
Cl Cl1 0.41574(10) -0.09830(3) 0.17492(7) 0.0664(3) Uani . . 1.000
Cl Cl2 -0.16048(10) 0.18075(3) 0.62865(7) 0.0769(4) Uani . . 1.000
O O1 0.1593(2) 0.03957(7) 0.09664(16) 0.0491(8) Uani . . 1.000
O O2 -0.0023(3) 0.10440(8) -0.08652(19) 0.0761(10) Uani . . 1.000
O O3 0.1613(2) 0.16113(8) 0.00331(17) 0.0582(9) Uani . . 1.000
N N1 0.4330(3) -0.09180(8) -0.0534(2) 0.0431(10) Uani . . 1.000
N N2 0.0969(3) 0.05269(8) 0.2868(2) 0.0408(10) Uani . . 1.000
C C1 0.3783(3) -0.07019(10) 0.0336(3) 0.0414(11) Uani . . 1.000
C C2 0.2954(3) -0.02581(10) 0.0283(3) 0.0379(12) Uani . . 1.000
C C3 0.2746(3) -0.00415(10) -0.0811(3) 0.0417(11) Uani . . 1.000
C C4 0.3142(3) -0.00413(11) -0.2960(3) 0.0504(12) Uani . . 1.000
C C5 0.3682(4) -0.02691(12) -0.3888(3) 0.0546(14) Uani . . 1.000
C C6 0.4432(3) -0.07216(12) -0.3737(3) 0.0480(12) Uani . . 1.000
C C7 0.4630(3) -0.09424(11) -0.2636(3) 0.0432(11) Uani . . 1.000
C C8 0.4087(3) -0.07039(11) -0.1658(3) 0.0395(12) Uani . . 1.000
C C9 0.3322(3) -0.02535(10) -0.1802(3) 0.0378(12) Uani . . 1.000
C C10 0.5389(3) -0.14318(10) -0.2462(3) 0.0614(14) Uani . . 1.000
C C11 0.4988(3) -0.09507(11) -0.4838(2) 0.0705(14) Uani . . 1.000
C C12 0.2312(3) -0.00526(9) 0.1354(3) 0.0453(12) Uani . . 1.000
C C13 0.0961(3) 0.06702(11) 0.1771(3) 0.0410(12) Uani . . 1.000
C C14 0.0399(3) 0.11247(10) 0.1293(3) 0.0372(12) Uani . . 1.000
C C15 -0.0212(3) 0.14355(10) 0.2034(3) 0.0358(11) Uani . . 1.000
C C16 -0.0267(3) 0.12959(11) 0.3255(3) 0.0357(11) Uani . . 1.000
C C17 -0.0888(3) 0.15872(10) 0.4103(3) 0.0436(12) Uani . . 1.000
C C18 -0.0858(3) 0.14366(12) 0.5255(3) 0.0491(12) Uani . . 1.000
C C19 -0.0249(3) 0.09918(12) 0.5634(3) 0.0548(14) Uani . . 1.000
C C20 0.0334(3) 0.06967(11) 0.4830(3) 0.0483(12) Uani . . 1.000
C C21 0.0335(3) 0.08365(11) 0.3622(3) 0.0403(12) Uani . . 1.000
C C22 0.0606(4) 0.12451(12) 0.0010(3) 0.0479(14) Uani . . 1.000
C C23 0.1936(4) 0.18050(13) -0.1109(3) 0.0786(17) Uani . . 1.000
C C24 0.1264(5) 0.22927(12) -0.1233(3) 0.117(2) Uani . . 1.000
C C25 -0.0804(4) 0.19251(10) 0.1607(3) 0.0383(12) Uani . . 1.000
C C26 -0.2210(4) 0.19679(11) 0.0785(3) 0.0546(12) Uani . . 1.000
C C27 -0.2764(4) 0.24215(13) 0.0418(3) 0.0706(17) Uani . . 1.000
C C28 -0.1930(5) 0.28234(12) 0.0844(3) 0.0725(17) Uani . . 1.000
C C29 -0.0541(4) 0.27775(12) 0.1640(3) 0.0652(16) Uani . . 1.000
C C30 0.0047(3) 0.23285(12) 0.2034(3) 0.0548(14) Uani . . 1.000
H H3 0.22160 0.02510 -0.09080 0.0500 Uiso calc R 1.000
H H4 0.26490 0.02560 -0.30850 0.0610 Uiso calc R 1.000
H H5 0.35560 -0.01240 -0.46430 0.0660 Uiso calc R 1.000
H H10A 0.46760 -0.16630 -0.28950 0.0920 Uiso calc R 1.000
H H10B 0.55640 -0.15100 -0.16180 0.0920 Uiso calc R 1.000
H H10C 0.64110 -0.14330 -0.27610 0.0920 Uiso calc R 1.000
H H11A 0.61550 -0.09610 -0.47270 0.1060 Uiso calc R 1.000
H H11B 0.45970 -0.07660 -0.55440 0.1060 Uiso calc R 1.000
H H11C 0.45630 -0.12690 -0.49370 0.1060 Uiso calc R 1.000
H H12A 0.15080 -0.02640 0.16140 0.0550 Uiso calc R 1.000
H H12B 0.31880 -0.00070 0.20220 0.0550 Uiso calc R 1.000
H H17 -0.13210 0.18850 0.38710 0.0530 Uiso calc R 1.000
H H19 -0.02390 0.08950 0.64290 0.0660 Uiso calc R 1.000
H H20 0.07380 0.03980 0.50840 0.0580 Uiso calc R 1.000
H H23A 0.14290 0.16070 -0.17710 0.0940 Uiso calc R 1.000
H H23B 0.30980 0.18120 -0.11270 0.0940 Uiso calc R 1.000
H H24A 0.01300 0.22850 -0.11590 0.1760 Uiso calc R 1.000
H H24B 0.13930 0.24190 -0.20100 0.1760 Uiso calc R 1.000
H H24C 0.18330 0.24920 -0.06120 0.1760 Uiso calc R 1.000
H H26 -0.27790 0.16970 0.04800 0.0650 Uiso calc R 1.000
H H27 -0.37200 0.24520 -0.01270 0.0850 Uiso calc R 1.000
H H28 -0.23130 0.31240 0.05910 0.0870 Uiso calc R 1.000
H H29 0.00310 0.30500 0.19280 0.0780 Uiso calc R 1.000
H H30 0.10030 0.23020 0.25800 0.0660 Uiso calc R 1.000

loop_
_atom_type_symbol
_atom_type_description
_atom_type_scat_dispersion_real
_atom_type_scat_dispersion_imag
_atom_type_scat_source
O O 0.0106 0.0060 'International Tables Vol C Tables 4.2.6.8 and 6.1.1.4'
N N 0.0061 0.0033 'International Tables Vol C Tables 4.2.6.8 and 6.1.1.4'
Cl Cl 0.1484 0.1585 'International Tables Vol C Tables 4.2.6.8 and 6.1.1.4'
H H 0.0000 0.0000 'International Tables Vol C Tables 4.2.6.8 and 6.1.1.4'
C C 0.0033 0.0016 'International Tables Vol C Tables 4.2.6.8 and 6.1.1.4'

loop_
_geom_angle_atom_site_label_1
_geom_angle_atom_site_label_2
_geom_angle_atom_site_label_3
_geom_angle_site_symmetry_1
_geom_angle_site_symmetry_2
_geom_angle_site_symmetry_3
_geom_angle
_geom_angle_publ_flag
C12 O1 C13 . . . 119.0(2) no
C22 O3 C23 . . . 118.3(2) no
C1 N1 C8 . . . 117.8(2) no
C13 N2 C21 . . . 116.3(3) no
Cl1 C1 N1 . . . 116.0(2) no
Cl1 C1 C2 . . . 116.7(2) no
N1 C1 C2 . . . 127.3(3) no
C1 C2 C3 . . . 115.1(3) no
C1 C2 C12 . . . 122.2(3) no
C3 C2 C12 . . . 122.7(3) no
C2 C3 C9 . . . 120.9(3) no
C5 C4 C9 . . . 120.4(3) no
C4 C5 C6 . . . 121.5(3) no
C5 C6 C7 . . . 120.3(3) no
C5 C6 C11 . . . 117.6(3) no
C7 C6 C11 . . . 122.1(3) no
C6 C7 C8 . . . 118.5(3) no
C6 C7 C10 . . . 121.2(3) no
C8 C7 C10 . . . 120.3(3) no
N1 C8 C7 . . . 118.8(3) no
N1 C8 C9 . . . 119.6(3) no
C7 C8 C9 . . . 121.7(3) no
C3 C9 C4 . . . 123.1(3) no
C3 C9 C8 . . . 119.3(3) no
C4 C9 C8 . . . 117.6(3) no
O1 C12 C2 . . . 106.1(2) no
O1 C13 N2 . . . 120.8(3) no
O1 C13 C14 . . . 113.2(3) no
N2 C13 C14 . . . 125.9(3) no
C13 C14 C15 . . . 118.3(3) no
C13 C14 C22 . . . 118.5(3) no
C15 C14 C22 . . . 123.2(3) no
C14 C15 C16 . . . 118.7(3) no
C14 C15 C25 . . . 121.6(3) no
C16 C15 C25 . . . 119.7(3) no
C15 C16 C17 . . . 123.7(3) no
C15 C16 C21 . . . 117.7(3) no
C17 C16 C21 . . . 118.6(3) no
C16 C17 C18 . . . 120.5(3) no
Cl2 C18 C17 . . . 119.4(2) no
Cl2 C18 C19 . . . 118.9(3) no
C17 C18 C19 . . . 121.6(3) no
C18 C19 C20 . . . 119.4(3) no
C19 C20 C21 . . . 121.2(3) no
N2 C21 C16 . . . 123.1(3) no
N2 C21 C20 . . . 118.2(3) no
C16 C21 C20 . . . 118.6(3) no
O2 C22 O3 . . . 125.8(3) no
O2 C22 C14 . . . 125.7(3) no
O3 C22 C14 . . . 108.5(3) no
O3 C23 C24 . . . 108.1(3) no
C15 C25 C26 . . . 119.6(3) no
C15 C25 C30 . . . 120.5(3) no
C26 C25 C30 . . . 119.9(3) no
C25 C26 C27 . . . 119.1(3) no
C26 C27 C28 . . . 121.3(3) no
C27 C28 C29 . . . 119.2(3) no
C28 C29 C30 . . . 121.1(3) no
C25 C30 C29 . . . 119.4(3) no
C2 C3 H3 . . . 120.00 no
C9 C3 H3 . . . 119.00 no
C5 C4 H4 . . . 120.00 no
C9 C4 H4 . . . 120.00 no
C4 C5 H5 . . . 119.00 no
C6 C5 H5 . . . 119.00 no
C7 C10 H10A . . . 109.00 no
C7 C10 H10B . . . 109.00 no
C7 C10 H10C . . . 109.00 no
H10A C10 H10B . . . 110.00 no
H10A C10 H10C . . . 109.00 no
H10B C10 H10C . . . 109.00 no
C6 C11 H11A . . . 109.00 no
C6 C11 H11B . . . 110.00 no
C6 C11 H11C . . . 109.00 no
H11A C11 H11B . . . 109.00 no
H11A C11 H11C . . . 110.00 no
H11B C11 H11C . . . 109.00 no
O1 C12 H12A . . . 111.00 no
O1 C12 H12B . . . 110.00 no
C2 C12 H12A . . . 111.00 no
C2 C12 H12B . . . 111.00 no
H12A C12 H12B . . . 109.00 no
C16 C17 H17 . . . 120.00 no
C18 C17 H17 . . . 120.00 no
C18 C19 H19 . . . 120.00 no
C20 C19 H19 . . . 120.00 no
C19 C20 H20 . . . 119.00 no
C21 C20 H20 . . . 119.00 no
O3 C23 H23A . . . 110.00 no
O3 C23 H23B . . . 110.00 no
C24 C23 H23A . . . 110.00 no
C24 C23 H23B . . . 110.00 no
H23A C23 H23B . . . 108.00 no
C23 C24 H24A . . . 110.00 no
C23 C24 H24B . . . 109.00 no
C23 C24 H24C . . . 109.00 no
H24A C24 H24B . . . 109.00 no
H24A C24 H24C . . . 109.00 no
H24B C24 H24C . . . 109.00 no
C25 C26 H26 . . . 120.00 no
C27 C26 H26 . . . 121.00 no
C26 C27 H27 . . . 119.00 no
C28 C27 H27 . . . 119.00 no
C27 C28 H28 . . . 120.00 no
C29 C28 H28 . . . 120.00 no
C28 C29 H29 . . . 119.00 no
C30 C29 H29 . . . 119.00 no
C25 C30 H30 . . . 120.00 no
C29 C30 H30 . . . 120.00 no

loop_
_geom_bond_atom_site_label_1
_geom_bond_atom_site_label_2
_geom_bond_site_symmetry_1
_geom_bond_site_symmetry_2
_geom_bond_distance
_geom_bond_publ_flag
Cl1 C1 . . 1.754(3) no
Cl2 C18 . . 1.738(3) no
O1 C12 . . 1.430(3) no
O1 C13 . . 1.351(4) no
O2 C22 . . 1.182(4) no
O3 C22 . . 1.322(4) no
O3 C23 . . 1.453(4) no
N1 C1 . . 1.288(4) no
N1 C8 . . 1.382(4) no
N2 C13 . . 1.293(4) no
N2 C21 . . 1.371(4) no
C1 C2 . . 1.418(4) no
C2 C3 . . 1.356(5) no
C2 C12 . . 1.501(4) no
C3 C9 . . 1.406(4) no
C4 C5 . . 1.354(5) no
C4 C9 . . 1.415(5) no
C5 C6 . . 1.411(5) no
C6 C7 . . 1.368(5) no
C6 C11 . . 1.524(4) no
C7 C8 . . 1.415(4) no
C7 C10 . . 1.509(4) no
C8 C9 . . 1.411(4) no
C13 C14 . . 1.432(4) no
C14 C15 . . 1.354(4) no
C14 C22 . . 1.512(5) no
C15 C16 . . 1.431(5) no
C15 C25 . . 1.510(4) no
C16 C17 . . 1.409(4) no
C16 C21 . . 1.419(4) no
C17 C18 . . 1.355(5) no
C18 C19 . . 1.387(5) no
C19 C20 . . 1.365(4) no
C20 C21 . . 1.410(5) no
C23 C24 . . 1.474(5) no
C25 C26 . . 1.380(5) no
C25 C30 . . 1.380(4) no
C26 C27 . . 1.392(5) no
C27 C28 . . 1.370(5) no
C28 C29 . . 1.355(5) no
C29 C30 . . 1.396(5) no
C3 H3 . . 0.9300 no
C4 H4 . . 0.9300 no
C5 H5 . . 0.9300 no
C10 H10A . . 0.9600 no
C10 H10B . . 0.9600 no
C10 H10C . . 0.9600 no
C11 H11A . . 0.9600 no
C11 H11B . . 0.9600 no
C11 H11C . . 0.9600 no
C12 H12A . . 0.9700 no
C12 H12B . . 0.9700 no
C17 H17 . . 0.9300 no
C19 H19 . . 0.9300 no
C20 H20 . . 0.9300 no
C23 H23A . . 0.9700 no
C23 H23B . . 0.9700 no
C24 H24A . . 0.9600 no
C24 H24B . . 0.9600 no
C24 H24C . . 0.9600 no
C26 H26 . . 0.9300 no
C27 H27 . . 0.9300 no
C28 H28 . . 0.9300 no
C29 H29 . . 0.9300 no
C30 H30 . . 0.9300 no

loop_
_geom_hbond_atom_site_label_D
_geom_hbond_atom_site_label_H
_geom_hbond_atom_site_label_A
_geom_hbond_site_symmetry_A
_geom_hbond_distance_DH
_geom_hbond_distance_HA
_geom_hbond_distance_DA
_geom_hbond_angle_DHA
_geom_hbond_publ_flag
C12 H12A O2 3_555 0.97 2.59 3.364(3) 137 yes
C26 H26 N1 3_555 0.93 2.54 3.418(4) 157 yes
C10 H10C Cg2 3_655 0.96 2.94 3.753(3) 143 yes
C12 H12B Cg3 3_655 0.97 2.82 3.652(3) 144 yes
C24 H24B Cg5 4_554 0.96 2.98 3.821(4) 147 yes

loop_
_geom_torsion_atom_site_label_1
_geom_torsion_atom_site_label_2
_geom_torsion_atom_site_label_3
_geom_torsion_atom_site_label_4
_geom_torsion_site_symmetry_1
_geom_torsion_site_symmetry_2
_geom_torsion_site_symmetry_3
_geom_torsion_site_symmetry_4
_geom_torsion
_geom_torsion_publ_flag
C13 O1 C12 C2 . . . . -177.7(2) no
C12 O1 C13 N2 . . . . -1.6(4) no
C12 O1 C13 C14 . . . . 175.3(2) no
C23 O3 C22 O2 . . . . 3.1(5) no
C23 O3 C22 C14 . . . . -177.2(2) no
C22 O3 C23 C24 . . . . 113.9(3) no
C8 N1 C1 Cl1 . . . . -178.8(2) no
C8 N1 C1 C2 . . . . -0.6(4) no
C1 N1 C8 C7 . . . . -177.9(3) no
C1 N1 C8 C9 . . . . 2.6(4) no
C21 N2 C13 O1 . . . . 178.5(2) no
C21 N2 C13 C14 . . . . 2.0(4) no
C13 N2 C21 C16 . . . . -1.6(4) no
C13 N2 C21 C20 . . . . -179.4(3) no
Cl1 C1 C2 C3 . . . . 177.3(2) no
Cl1 C1 C2 C12 . . . . -4.5(3) no
N1 C1 C2 C3 . . . . -0.9(4) no
N1 C1 C2 C12 . . . . 177.4(3) no
C1 C2 C3 C9 . . . . 0.2(4) no
C12 C2 C3 C9 . . . . -178.0(2) no
C1 C2 C12 O1 . . . . 178.9(2) no
C3 C2 C12 O1 . . . . -3.1(3) no
C2 C3 C9 C4 . . . . -179.7(3) no
C2 C3 C9 C8 . . . . 1.7(4) no
C9 C4 C5 C6 . . . . 0.1(5) no
C5 C4 C9 C3 . . . . -178.1(3) no
C5 C4 C9 C8 . . . . 0.4(4) no
C4 C5 C6 C7 . . . . 0.1(5) no
C4 C5 C6 C11 . . . . 179.6(3) no
C5 C6 C7 C8 . . . . -0.8(4) no
C5 C6 C7 C10 . . . . 178.4(3) no
C11 C6 C7 C8 . . . . 179.7(2) no
C11 C6 C7 C10 . . . . -1.1(4) no
C6 C7 C8 N1 . . . . -178.0(3) no
C6 C7 C8 C9 . . . . 1.5(4) no
C10 C7 C8 N1 . . . . 2.8(4) no
C10 C7 C8 C9 . . . . -177.8(2) no
N1 C8 C9 C3 . . . . -3.2(4) no
N1 C8 C9 C4 . . . . 178.2(2) no
C7 C8 C9 C3 . . . . 177.4(3) no
C7 C8 C9 C4 . . . . -1.3(4) no
O1 C13 C14 C15 . . . . -178.0(2) no
O1 C13 C14 C22 . . . . -1.4(4) no
N2 C13 C14 C15 . . . . -1.3(4) no
N2 C13 C14 C22 . . . . 175.2(3) no
C13 C14 C15 C16 . . . . 0.0(4) no
C13 C14 C15 C25 . . . . 179.0(3) no
C22 C14 C15 C16 . . . . -176.3(3) no
C22 C14 C15 C25 . . . . 2.6(4) no
C13 C14 C22 O2 . . . . 64.1(4) no
C13 C14 C22 O3 . . . . -115.7(3) no
C15 C14 C22 O2 . . . . -119.6(4) no
C15 C14 C22 O3 . . . . 60.7(4) no
C14 C15 C16 C17 . . . . -179.4(3) no
C14 C15 C16 C21 . . . . 0.3(4) no
C25 C15 C16 C17 . . . . 1.6(4) no
C25 C15 C16 C21 . . . . -178.7(3) no
C14 C15 C25 C26 . . . . 70.0(4) no
C14 C15 C25 C30 . . . . -110.1(4) no
C16 C15 C25 C26 . . . . -111.1(3) no
C16 C15 C25 C30 . . . . 68.8(4) no
C15 C16 C17 C18 . . . . -178.1(3) no
C21 C16 C17 C18 . . . . 2.2(4) no
C15 C16 C21 N2 . . . . 0.5(4) no
C15 C16 C21 C20 . . . . 178.3(2) no
C17 C16 C21 N2 . . . . -179.8(3) no
C17 C16 C21 C20 . . . . -2.0(4) no
C16 C17 C18 Cl2 . . . . 179.0(2) no
C16 C17 C18 C19 . . . . -1.2(4) no
Cl2 C18 C19 C20 . . . . 179.7(2) no
C17 C18 C19 C20 . . . . -0.1(4) no
C18 C19 C20 C21 . . . . 0.3(4) no
C19 C20 C21 N2 . . . . 178.7(3) no
C19 C20 C21 C16 . . . . 0.8(4) no
C15 C25 C26 C27 . . . . 178.6(3) no
C30 C25 C26 C27 . . . . -1.3(5) no
C15 C25 C30 C29 . . . . -178.9(3) no
C26 C25 C30 C29 . . . . 0.9(5) no
C25 C26 C27 C28 . . . . 0.9(5) no
C26 C27 C28 C29 . . . . -0.1(5) no
C27 C28 C29 C30 . . . . -0.2(5) no
C28 C29 C30 C25 . . . . -0.2(5) no

loop_
_cod_related_entry_id
_cod_related_entry_database
_cod_related_entry_code
1 ChemSpider 24744778
